data_7007714
loop_
_publ_author_name
'Dervisi, Athanasia'
'Koursarou, Despina'
'Ooi, Li-Ling'
'Horton, Peter N.'
'Hursthouse, Michael B.'

_publ_section_title
;
 Synthesis and characterisation of benzyl phosphino-thioether and
 -thiolato Pd(II) complexes and their applications in Suzuki coupling
 reactions.
;
_journal_issue 48
_journal_name_full 'Dalton transactions (Cambridge, England : 2003)'
_journal_page_first 5717
_journal_page_last 5724
_journal_paper_doi 10.1039/B609607G
_journal_year 2006
_chemical_formula_moiety 'C32 H36 I2 P2 Pd2 S2'
_chemical_formula_sum 'C32 H36 I2 P2 Pd2 S2'
_chemical_formula_weight 1013.27
_chemical_name_common (Pd(1)I)2
_chemical_name_systematic
;
?
;
_space_group_IT_number 61
_symmetry_cell_setting orthorhombic
_symmetry_space_group_name_Hall '-P 2ac 2ab'
_symmetry_space_group_name_H-M 'P b c a'
_atom_sites_solution_hydrogens geom
_atom_sites_solution_primary direct
_atom_sites_solution_secondary difmap
_audit_creation_method SHELXL-97
_cell_angle_alpha 90.00
_cell_angle_beta 90.00
_cell_angle_gamma 90.00
_cell_formula_units_Z 8
_cell_length_a 14.50820(10)
_cell_length_b 16.0768(2)
_cell_length_c 29.9895(2)
_cell_measurement_reflns_used 104895
_cell_measurement_temperature 150(2)
_cell_measurement_theta_max 30.034
_cell_measurement_theta_min 2.91
_cell_volume 6994.91(11)
_computing_cell_refinement 'HKL Scalepack (Otwinowski & Minor 1997)'
_computing_data_collection 'Collect (Nonius BV, 1997-2000)'
_computing_data_reduction 'HKL Denzo and Scalepack (Otwinowski & Minor 1997)'
_computing_molecular_graphics 'Ortep-3 for Windows (Farrugia, 1997)'
_computing_publication_material 'WinGX publication routines (Farrugia, 1999)'
_computing_structure_refinement 'SHELXL-97 (Sheldrick, 1997)'
_computing_structure_solution 'Dirdif-99 (Beurskens, 1999)'
_diffrn_ambient_temperature 150(2)
_diffrn_measured_fraction_theta_full 0.991
_diffrn_measured_fraction_theta_max 0.991
_diffrn_measurement_device_type KappaCCD
_diffrn_measurement_method CCD
_diffrn_radiation_monochromator graphite
_diffrn_radiation_source 'fine-focus sealed tube'
_diffrn_radiation_type MoK\a
_diffrn_radiation_wavelength 0.71073
_diffrn_reflns_av_R_equivalents 0.1120
_diffrn_reflns_av_sigmaI/netI 0.0536
_diffrn_reflns_limit_h_max 20
_diffrn_reflns_limit_h_min -20
_diffrn_reflns_limit_k_max 22
_diffrn_reflns_limit_k_min -22
_diffrn_reflns_limit_l_max 42
_diffrn_reflns_limit_l_min -42
_diffrn_reflns_number 76617
_diffrn_reflns_theta_full 30.06
_diffrn_reflns_theta_max 30.06
_diffrn_reflns_theta_min 2.98
_exptl_absorpt_coefficient_mu 3.026
_exptl_absorpt_correction_T_max 0.576
_exptl_absorpt_correction_T_min 0.436
_exptl_absorpt_correction_type multi-scan
_exptl_absorpt_process_details 'Sortav (Blessing, 1995)'
_exptl_crystal_colour orange
_exptl_crystal_density_diffrn 1.924
_exptl_crystal_density_method 'not measured'
_exptl_crystal_description 'Irregular Block'
_exptl_crystal_F_000 3904
_exptl_crystal_size_max 0.35
_exptl_crystal_size_mid 0.28
_exptl_crystal_size_min 0.13
_refine_diff_density_max 0.991
_refine_diff_density_min -1.256
_refine_diff_density_rms 0.158
_refine_ls_extinction_method none
_refine_ls_goodness_of_fit_ref 1.032
_refine_ls_hydrogen_treatment constr
_refine_ls_matrix_type full
_refine_ls_number_parameters 379
_refine_ls_number_reflns 10173
_refine_ls_number_restraints 0
_refine_ls_restrained_S_all 1.032
_refine_ls_R_factor_all 0.0595
_refine_ls_R_factor_gt 0.0367
_refine_ls_shift/su_max 0.003
_refine_ls_shift/su_mean 0.000
_refine_ls_structure_factor_coef Fsqd
_refine_ls_weighting_details 'calc w=1/[\s^2^(Fo^2^)+(0.0282P)^2^+11.7474P] where P=(Fo^2^+2Fc^2^)/3'
_refine_ls_weighting_scheme calc
_refine_ls_wR_factor_gt 0.0776
_refine_ls_wR_factor_ref 0.0860
_reflns_number_gt 7732
_reflns_number_total 10173
_reflns_threshold_expression >2sigma(I)
_cod_data_source_file B609607G.txt
_cod_data_source_block '[Pd(1)I]2'
_cod_original_sg_symbol_H-M 'P bca'
_cod_database_code 7007714

loop_
_symmetry_equiv_pos_as_xyz
'x, y, z'
'-x+1/2, -y, z+1/2'
'x+1/2, -y+1/2, -z'
'-x, y+1/2, -z+1/2'
'-x, -y, -z'
'x-1/2, y, -z-1/2'
'-x-1/2, y-1/2, z'
'x, -y-1/2, z-1/2'

loop_
_atom_site_label
_atom_site_type_symbol
_atom_site_fract_x
_atom_site_fract_y
_atom_site_fract_z
_atom_site_U_iso_or_equiv
_atom_site_adp_type
_atom_site_occupancy
_atom_site_symmetry_multiplicity
_atom_site_calc_flag
_atom_site_refinement_flags
_atom_site_disorder_assembly
_atom_site_disorder_group
C1 C 0.7263(2) -0.0551(2) 0.54222(12) 0.0204(7) Uani 1 1 d . . .
C2 C 0.7522(3) 0.0228(2) 0.55733(13) 0.0241(8) Uani 1 1 d . . .
H2 H 0.7188 0.0486 0.5808 0.029 Uiso 1 1 calc R . .
C3 C 0.8273(3) 0.0633(3) 0.53806(14) 0.0310(9) Uani 1 1 d . . .
H3 H 0.8452 0.1166 0.5486 0.037 Uiso 1 1 calc R . .
C4 C 0.8757(3) 0.0266(3) 0.50381(14) 0.0330(9) Uani 1 1 d . . .
H4 H 0.9264 0.0548 0.4907 0.040 Uiso 1 1 calc R . .
C5 C 0.8505(3) -0.0512(3) 0.48856(14) 0.0340(10) Uani 1 1 d . . .
H5 H 0.8841 -0.0767 0.4650 0.041 Uiso 1 1 calc R . .
C6 C 0.7759(3) -0.0924(3) 0.50760(13) 0.0285(8) Uani 1 1 d . . .
H6 H 0.7586 -0.1459 0.4971 0.034 Uiso 1 1 calc R . .
C7 C 0.6484(3) -0.1919(2) 0.59669(11) 0.0215(7) Uani 1 1 d . . .
C8 C 0.7375(3) -0.2217(2) 0.60011(13) 0.0244(8) Uani 1 1 d . . .
H8 H 0.7865 -0.1938 0.5854 0.029 Uiso 1 1 calc R . .
C9 C 0.7551(3) -0.2928(3) 0.62516(13) 0.0289(9) Uani 1 1 d . . .
H9 H 0.8163 -0.3134 0.6274 0.035 Uiso 1 1 calc R . .
C10 C 0.6844(3) -0.3332(3) 0.64664(13) 0.0324(9) Uani 1 1 d . . .
H10 H 0.6969 -0.3813 0.6640 0.039 Uiso 1 1 calc R . .
C11 C 0.5951(3) -0.3038(3) 0.64304(15) 0.0386(11) Uani 1 1 d . . .
H11 H 0.5462 -0.3327 0.6573 0.046 Uiso 1 1 calc R . .
C12 C 0.5769(3) -0.2325(3) 0.61864(14) 0.0345(10) Uani 1 1 d . . .
H12 H 0.5159 -0.2113 0.6169 0.041 Uiso 1 1 calc R . .
C13 C 0.5706(2) -0.1500(2) 0.51141(11) 0.0201(7) Uani 1 1 d . . .
H13A H 0.5846 -0.1144 0.4854 0.024 Uiso 1 1 calc R . .
H13B H 0.5997 -0.2049 0.5064 0.024 Uiso 1 1 calc R . .
C14 C 0.4666(2) -0.1611(2) 0.51517(11) 0.0192(7) Uani 1 1 d . . .
H14 H 0.4519 -0.2061 0.5371 0.023 Uiso 1 1 calc R . .
C15 C 0.4232(2) -0.1810(2) 0.46997(12) 0.0240(8) Uani 1 1 d . . .
H15A H 0.3563 -0.1903 0.4741 0.029 Uiso 1 1 calc R . .
H15B H 0.4309 -0.1326 0.4500 0.029 Uiso 1 1 calc R . .
C16 C 0.4652(3) -0.2573(3) 0.44790(15) 0.0361(10) Uani 1 1 d . . .
H16A H 0.5317 -0.2490 0.4443 0.054 Uiso 1 1 calc R . .
H16B H 0.4368 -0.2657 0.4186 0.054 Uiso 1 1 calc R . .
H16C H 0.4542 -0.3063 0.4666 0.054 Uiso 1 1 calc R . .
C17 C 0.2743(3) -0.1206(3) 0.70089(13) 0.0347(10) Uani 1 1 d . . .
C18A C 0.3473(12) -0.1709(12) 0.6921(5) 0.028(3) Uani 0.33 1 d P A 1
H18A H 0.3755 -0.1696 0.6636 0.033 Uiso 0.33 1 calc PR A 1
C19A C 0.3807(13) -0.2240(14) 0.7245(5) 0.081(9) Uani 0.50 1 d P A 1
H19A H 0.4313 -0.2592 0.7176 0.097 Uiso 0.50 1 calc PR A 1
C20 C 0.3439(4) -0.2274(5) 0.76568(18) 0.0688(19) Uani 1 1 d . . .
H20 H 0.3686 -0.2634 0.7878 0.083 Uiso 1 1 calc R A 1
C21 C 0.2717(5) -0.1786(4) 0.77446(19) 0.0686(19) Uani 1 1 d . A .
H21 H 0.2449 -0.1797 0.8034 0.082 Uiso 1 1 calc R . .
C22 C 0.2351(4) -0.1263(4) 0.74219(17) 0.0626(18) Uani 1 1 d . A .
H22 H 0.1820 -0.0941 0.7489 0.075 Uiso 1 1 calc R . .
C23 C 0.1062(3) -0.0510(3) 0.65808(13) 0.0329(9) Uani 1 1 d . . .
C24 C 0.0555(4) -0.0264(6) 0.69542(19) 0.082(3) Uani 1 1 d . A .
H24 H 0.0867 -0.0110 0.7220 0.099 Uiso 1 1 calc R . .
C25 C -0.0402(4) -0.0242(6) 0.6939(2) 0.083(3) Uani 1 1 d . . .
H25 H -0.0741 -0.0100 0.7199 0.100 Uiso 1 1 calc R A .
C26 C -0.0864(3) -0.0424(3) 0.65483(18) 0.0474(12) Uani 1 1 d . A .
H26 H -0.1519 -0.0424 0.6540 0.057 Uiso 1 1 calc R . .
C27 C -0.0368(3) -0.0602(3) 0.61776(16) 0.0395(11) Uani 1 1 d . . .
H27 H -0.0676 -0.0693 0.5902 0.047 Uiso 1 1 calc R A .
C28 C 0.0585(3) -0.0655(3) 0.61952(14) 0.0348(10) Uani 1 1 d . A .
H28 H 0.0916 -0.0795 0.5932 0.042 Uiso 1 1 calc R . .
C29 C 0.2597(3) 0.0544(3) 0.67918(14) 0.0346(10) Uani 1 1 d . . .
H29A H 0.2200 0.0963 0.6645 0.042 Uiso 1 1 calc R A .
H29B H 0.2482 0.0568 0.7117 0.042 Uiso 1 1 calc R . .
C30 C 0.3612(3) 0.0735(3) 0.66957(12) 0.0287(9) Uani 1 1 d . A .
H30 H 0.4008 0.0330 0.6861 0.034 Uiso 1 1 calc R . .
C31 C 0.3909(3) 0.1622(3) 0.68150(15) 0.0418(11) Uani 1 1 d . . .
H31A H 0.4511 0.1743 0.6673 0.050 Uiso 1 1 calc R A .
H31B H 0.3452 0.2021 0.6696 0.050 Uiso 1 1 calc R . .
C32 C 0.3993(4) 0.1737(5) 0.73165(19) 0.073(2) Uani 1 1 d . A .
H32A H 0.3390 0.1646 0.7456 0.110 Uiso 1 1 calc R . .
H32B H 0.4204 0.2303 0.7381 0.110 Uiso 1 1 calc R . .
H32C H 0.4438 0.1336 0.7436 0.110 Uiso 1 1 calc R . .
I1 I 0.606461(17) 0.008094(17) 0.665542(8) 0.02675(6) Uani 1 1 d . . .
I2 I 0.249133(19) -0.217748(18) 0.576944(10) 0.03329(7) Uani 1 1 d . A .
P1 P 0.61976(6) -0.10255(6) 0.56200(3) 0.01810(18) Uani 1 1 d . . .
P2 P 0.23148(7) -0.05040(8) 0.65787(3) 0.0277(2) Uani 1 1 d . A .
Pd1 Pd 0.511778(18) -0.019898(16) 0.592083(9) 0.01702(6) Uani 1 1 d . A .
Pd2 Pd 0.309941(18) -0.067593(18) 0.593539(9) 0.01984(6) Uani 1 1 d . . .
S1 S 0.37782(6) 0.05853(6) 0.60904(3) 0.02257(18) Uani 1 1 d . A .
S2 S 0.41791(6) -0.06039(5) 0.53445(3) 0.01819(16) Uani 1 1 d . A .
C19B C 0.405(2) -0.1847(17) 0.7304(9) 0.047(7) Uiso 0.25 1 d P A 2
H19B H 0.4700 -0.1904 0.7319 0.056 Uiso 0.25 1 calc PR A 2
C18C C 0.3340(13) -0.1991(10) 0.6905(6) 0.025(4) Uiso 0.33 1 d P A 3
H18C H 0.3445 -0.2110 0.6599 0.030 Uiso 0.33 1 calc PR A 3
C18B C 0.3648(12) -0.1375(11) 0.6962(6) 0.037(5) Uiso 0.33 1 d P A 2
H18B H 0.3993 -0.1185 0.6713 0.044 Uiso 0.33 1 calc PR A 2
C19C C 0.373(2) -0.2535(18) 0.7211(11) 0.035(6) Uiso 0.25 1 d P A 3
H19C H 0.4125 -0.2992 0.7143 0.042 Uiso 0.25 1 calc PR A 3

loop_
_atom_site_aniso_label
_atom_site_aniso_U_11
_atom_site_aniso_U_22
_atom_site_aniso_U_33
_atom_site_aniso_U_23
_atom_site_aniso_U_13
_atom_site_aniso_U_12
C1 0.0177(17) 0.0225(18) 0.0211(17) 0.0032(14) -0.0001(13) 0.0001(14)
C2 0.0231(18) 0.0240(19) 0.0253(19) -0.0017(14) 0.0003(14) -0.0015(15)
C3 0.027(2) 0.030(2) 0.036(2) -0.0026(17) 0.0016(16) -0.0066(17)
C4 0.026(2) 0.037(2) 0.035(2) 0.0081(18) 0.0045(17) -0.0051(18)
C5 0.026(2) 0.046(3) 0.030(2) -0.0042(18) 0.0105(16) -0.0026(19)
C6 0.0243(19) 0.031(2) 0.030(2) -0.0038(16) 0.0009(15) -0.0036(17)
C7 0.0267(19) 0.0181(17) 0.0198(17) -0.0022(13) -0.0009(14) 0.0025(14)
C8 0.0219(19) 0.0228(19) 0.029(2) -0.0005(15) -0.0012(14) 0.0030(15)
C9 0.033(2) 0.025(2) 0.028(2) -0.0039(15) -0.0047(16) 0.0090(17)
C10 0.046(3) 0.0222(19) 0.029(2) 0.0028(16) 0.0037(18) 0.0095(18)
C11 0.040(3) 0.036(2) 0.040(3) 0.013(2) 0.0120(19) 0.005(2)
C12 0.025(2) 0.038(2) 0.041(2) 0.0148(19) 0.0067(17) 0.0070(18)
C13 0.0203(17) 0.0184(17) 0.0217(18) -0.0033(13) -0.0012(13) 0.0031(14)
C14 0.0215(17) 0.0164(16) 0.0198(17) -0.0006(13) 0.0016(13) 0.0012(13)
C15 0.0157(17) 0.028(2) 0.0278(19) -0.0091(15) -0.0010(14) -0.0018(15)
C16 0.025(2) 0.042(3) 0.041(2) -0.022(2) -0.0033(17) 0.0028(19)
C17 0.030(2) 0.053(3) 0.021(2) -0.0052(18) 0.0010(16) 0.001(2)
C18A 0.033(9) 0.029(11) 0.021(7) 0.002(8) 0.003(6) 0.009(9)
C19A 0.083(14) 0.13(2) 0.031(7) -0.016(12) -0.013(7) 0.080(16)
C20 0.068(4) 0.100(5) 0.038(3) 0.016(3) -0.010(3) 0.028(4)
C21 0.099(5) 0.064(4) 0.042(3) 0.016(3) 0.022(3) 0.022(4)
C22 0.084(4) 0.062(4) 0.042(3) 0.018(3) 0.029(3) 0.033(3)
C23 0.024(2) 0.051(3) 0.023(2) -0.0018(18) 0.0034(15) -0.0015(19)
C24 0.027(3) 0.185(9) 0.035(3) -0.016(4) 0.002(2) 0.009(4)
C25 0.025(3) 0.174(9) 0.050(4) -0.015(4) 0.010(2) 0.006(4)
C26 0.026(2) 0.056(3) 0.060(3) 0.001(2) -0.001(2) 0.002(2)
C27 0.031(2) 0.041(3) 0.046(3) -0.010(2) -0.0085(19) 0.011(2)
C28 0.032(2) 0.041(3) 0.031(2) -0.0053(18) -0.0031(17) 0.009(2)
C29 0.027(2) 0.051(3) 0.026(2) -0.0158(19) 0.0015(16) 0.007(2)
C30 0.029(2) 0.034(2) 0.0235(19) -0.0098(16) 0.0004(15) 0.0029(17)
C31 0.042(3) 0.046(3) 0.037(2) -0.019(2) -0.006(2) 0.002(2)
C32 0.057(4) 0.103(6) 0.060(4) -0.043(4) 0.000(3) -0.013(4)
I1 0.02303(12) 0.03501(14) 0.02222(12) -0.00136(10) -0.00338(9) -0.00215(10)
I2 0.02933(14) 0.02752(14) 0.04300(16) -0.00562(11) 0.00878(11) -0.00755(11)
P1 0.0161(4) 0.0191(4) 0.0191(4) -0.0001(3) -0.0001(3) 0.0010(3)
P2 0.0201(5) 0.0435(6) 0.0196(5) -0.0063(4) 0.0019(4) -0.0016(4)
Pd1 0.01608(12) 0.01707(12) 0.01791(13) -0.00109(9) -0.00019(9) 0.00029(10)
Pd2 0.01735(13) 0.02447(14) 0.01769(13) -0.00358(10) 0.00119(10) -0.00105(10)
S1 0.0215(4) 0.0228(4) 0.0234(4) -0.0050(3) -0.0014(3) 0.0032(4)
S2 0.0173(4) 0.0196(4) 0.0177(4) -0.0002(3) -0.0004(3) 0.0010(3)

loop_
_atom_type_symbol
_atom_type_description
_atom_type_scat_dispersion_real
_atom_type_scat_dispersion_imag
_atom_type_scat_source
C C 0.0033 0.0016 'International Tables Vol C Tables 4.2.6.8 and 6.1.1.4'
H H 0.0000 0.0000 'International Tables Vol C Tables 4.2.6.8 and 6.1.1.4'
I I -0.4742 1.8119 'International Tables Vol C Tables 4.2.6.8 and 6.1.1.4'
P P 0.1023 0.0942 'International Tables Vol C Tables 4.2.6.8 and 6.1.1.4'
Pd Pd -0.9988 1.0072 'International Tables Vol C Tables 4.2.6.8 and 6.1.1.4'
S S 0.1246 0.1234 'International Tables Vol C Tables 4.2.6.8 and 6.1.1.4'

loop_
_geom_angle_atom_site_label_1
_geom_angle_atom_site_label_2
_geom_angle_atom_site_label_3
_geom_angle
_geom_angle_site_symmetry_1
_geom_angle_site_symmetry_3
_geom_angle_publ_flag
C2 C1 C6 119.5(3) . . ?
C2 C1 P1 120.2(3) . . ?
C6 C1 P1 119.9(3) . . ?
C1 C2 C3 119.9(4) . . ?
C4 C3 C2 120.5(4) . . ?
C3 C4 C5 120.0(4) . . ?
C4 C5 C6 120.1(4) . . ?
C5 C6 C1 120.1(4) . . ?
C8 C7 C12 120.0(4) . . ?
C8 C7 P1 122.0(3) . . ?
C12 C7 P1 118.0(3) . . ?
C7 C8 C9 119.8(4) . . ?
C10 C9 C8 120.3(4) . . ?
C9 C10 C11 120.1(4) . . ?
C10 C11 C12 120.1(4) . . ?
C11 C12 C7 119.7(4) . . ?
C14 C13 P1 111.8(2) . . ?
C13 C14 C15 111.5(3) . . ?
C13 C14 S2 107.3(2) . . ?
C15 C14 S2 107.6(2) . . ?
C16 C15 C14 112.9(3) . . ?
C18B C17 C18A 25.9(9) . . ?
C18B C17 C22 119.1(9) . . ?
C18A C17 C22 117.4(7) . . ?
C18B C17 C18C 43.7(9) . . ?
C18A C17 C18C 17.8(10) . . ?
C22 C17 C18C 111.0(8) . . ?
C18B C17 P2 112.5(8) . . ?
C18A C17 P2 119.8(7) . . ?
C22 C17 P2 122.8(4) . . ?
C18C C17 P2 123.2(7) . . ?
C17 C18A C19A 120.3(13) . . ?
C20 C19A C18A 122.1(13) . . ?
C21 C20 C19A 117.9(8) . . ?
C21 C20 C19C 125.3(15) . . ?
C19A C20 C19C 19.7(16) . . ?
C21 C20 C19B 108.9(13) . . ?
C19A C20 C19B 28.9(11) . . ?
C19C C20 C19B 48.2(15) . . ?
C20 C21 C22 121.3(5) . . ?
C17 C22 C21 120.9(5) . . ?
C28 C23 C24 117.3(4) . . ?
C28 C23 P2 120.3(3) . . ?
C24 C23 P2 121.9(4) . . ?
C25 C24 C23 120.4(5) . . ?
C26 C25 C24 120.5(5) . . ?
C27 C26 C25 118.9(5) . . ?
C26 C27 C28 120.8(4) . . ?
C23 C28 C27 121.8(4) . . ?
C30 C29 P2 109.3(3) . . ?
C31 C30 C29 114.4(4) . . ?
C31 C30 S1 108.3(3) . . ?
C29 C30 S1 106.5(3) . . ?
C32 C31 C30 111.5(5) . . ?
C7 P1 C1 108.81(17) . . ?
C7 P1 C13 103.41(16) . . ?
C1 P1 C13 103.53(16) . . ?
C7 P1 Pd1 113.38(12) . . ?
C1 P1 Pd1 118.35(13) . . ?
C13 P1 Pd1 107.82(11) . . ?
C23 P2 C17 109.6(2) . . ?
C23 P2 C29 103.0(2) . . ?
C17 P2 C29 104.1(2) . . ?
C23 P2 Pd2 120.44(13) . . ?
C17 P2 Pd2 110.92(14) . . ?
C29 P2 Pd2 107.20(14) . . ?
P1 Pd1 S2 86.76(3) . . ?
P1 Pd1 S1 166.71(3) . . ?
S2 Pd1 S1 79.98(3) . . ?
P1 Pd1 I1 94.20(2) . . ?
S2 Pd1 I1 170.96(3) . . ?
S1 Pd1 I1 99.04(2) . . ?
P1 Pd1 Pd2 122.09(3) . . ?
S2 Pd1 Pd2 50.57(2) . . ?
S1 Pd1 Pd2 48.62(2) . . ?
I1 Pd1 Pd2 122.378(12) . . ?
P2 Pd2 S1 86.28(4) . . ?
P2 Pd2 S2 165.31(4) . . ?
S1 Pd2 S2 79.92(3) . . ?
P2 Pd2 I2 96.05(3) . . ?
S1 Pd2 I2 174.24(3) . . ?
S2 Pd2 I2 97.23(2) . . ?
P2 Pd2 Pd1 117.98(3) . . ?
S1 Pd2 Pd1 50.65(2) . . ?
S2 Pd2 Pd1 48.47(2) . . ?
I2 Pd2 Pd1 123.834(13) . . ?
C30 S1 Pd2 104.93(14) . . ?
C30 S1 Pd1 112.76(14) . . ?
Pd2 S1 Pd1 80.73(3) . . ?
C14 S2 Pd1 104.84(11) . . ?
C14 S2 Pd2 116.19(12) . . ?
Pd1 S2 Pd2 80.96(3) . . ?
C18B C19B C20 120(2) . . ?
C19C C18C C17 127.1(19) . . ?
C17 C18B C19B 115.9(18) . . ?
C18C C19C C20 108(2) . . ?

loop_
_geom_bond_atom_site_label_1
_geom_bond_atom_site_label_2
_geom_bond_distance
_geom_bond_site_symmetry_2
_geom_bond_publ_flag
C1 C2 1.383(5) . ?
C1 C6 1.399(5) . ?
C1 P1 1.823(4) . ?
C2 C3 1.395(5) . ?
C3 C4 1.377(6) . ?
C4 C5 1.382(6) . ?
C5 C6 1.391(6) . ?
C7 C8 1.382(5) . ?
C7 C12 1.391(5) . ?
C7 P1 1.822(4) . ?
C8 C9 1.391(5) . ?
C9 C10 1.374(6) . ?
C10 C11 1.383(6) . ?
C11 C12 1.386(6) . ?
C13 C14 1.524(5) . ?
C13 P1 1.842(3) . ?
C14 C15 1.528(5) . ?
C14 S2 1.859(4) . ?
C15 C16 1.521(5) . ?
C17 C18B 1.348(19) . ?
C17 C18A 1.358(15) . ?
C17 C22 1.366(6) . ?
C17 C18C 1.562(18) . ?
C17 P2 1.824(5) . ?
C18A C19A 1.38(2) . ?
C19A C20 1.345(17) . ?
C20 C21 1.336(8) . ?
C20 C19C 1.46(3) . ?
C20 C19B 1.54(3) . ?
C21 C22 1.387(8) . ?
C23 C28 1.368(6) . ?
C23 C24 1.397(7) . ?
C23 P2 1.817(4) . ?
C24 C25 1.390(8) . ?
C25 C26 1.380(8) . ?
C26 C27 1.355(7) . ?
C27 C28 1.386(6) . ?
C29 C30 1.533(6) . ?
C29 P2 1.847(5) . ?
C30 C31 1.532(6) . ?
C30 S1 1.847(4) . ?
C31 C32 1.520(7) . ?
I1 Pd1 2.6349(4) . ?
I2 Pd2 2.6179(4) . ?
P1 Pd1 2.2436(9) . ?
P2 Pd2 2.2570(10) . ?
Pd1 S2 2.2947(9) . ?
Pd1 S1 2.3719(9) . ?
Pd1 Pd2 3.0273(4) . ?
Pd2 S1 2.3016(10) . ?
Pd2 S2 2.3679(9) . ?
C19B C18B 1.40(3) . ?
C18C C19C 1.39(4) . ?
